data_2102629
loop_
_publ_author_name
'Sparta, Karine M.'
'Roth, Georg'

_publ_section_title
;
 Reinvestigation of the structure of BaCuSi~2~O~6~ -- evidence for a
 phase transition at high temperature
;
_journal_issue 5
_journal_name_full 'Acta Crystallographica Section B'
_journal_page_first 491
_journal_page_last 495
_journal_paper_doi 10.1107/S0108768104011644
_journal_volume 60
_journal_year 2004
_chemical_compound_source Synthetic
_chemical_formula_moiety 'Cu O6 Si2, Ba'
_chemical_formula_sum 'Ba Cu O6 Si2'
_chemical_formula_weight 353.06
_chemical_name_common 'Barium copper cyclosilicate'
_chemical_name_mineral Colinowensite
_chemical_name_systematic
;
 Barium copper cyclosilicate
;
_space_group_IT_number 142
_symmetry_cell_setting tetragonal
_symmetry_space_group_name_Hall '-I 4bd 2c'
_symmetry_space_group_name_H-M 'I 41/a c d :2'
_atom_sites_solution_hydrogens geom
_atom_sites_solution_primary direct
_atom_sites_solution_secondary difmap
_audit_creation_method SHELXL-97
_cell_angle_alpha 90.00
_cell_angle_beta 90.00
_cell_angle_gamma 90.00
_cell_formula_units_Z 16
_cell_length_a 10.0091(16)
_cell_length_b 10.0091(16)
_cell_length_c 22.467(6)
_cell_measurement_reflns_used 1214
_cell_measurement_temperature 293(2)
_cell_measurement_theta_max 32.83
_cell_measurement_theta_min 3.63
_cell_volume 2250.8(8)
_computing_data_reduction 'STOE X-RED'
_computing_molecular_graphics 'ATOMS v5.1'
_computing_publication_material 'WinGX v1.64.05 (Farrugia, 1999)'
_computing_structure_refinement 'SHELXL-97 (Sheldrick, 1997)'
_database_code_amcsd 0018747
_diffrn_ambient_temperature 293(2)
_diffrn_measured_fraction_theta_full 0.998
_diffrn_measured_fraction_theta_max 0.998
_diffrn_measurement_device_type 'STOE IPDS'
_diffrn_measurement_method 'rotation method'
_diffrn_radiation_monochromator graphite
_diffrn_radiation_source 'fine-focus sealed tube'
_diffrn_radiation_type MoK\a
_diffrn_radiation_wavelength 0.71069
_diffrn_reflns_av_R_equivalents 0.0000
_diffrn_reflns_av_sigmaI/netI 0.0576
_diffrn_reflns_limit_h_max 15
_diffrn_reflns_limit_h_min 0
_diffrn_reflns_limit_k_max 15
_diffrn_reflns_limit_k_min 0
_diffrn_reflns_limit_l_max 34
_diffrn_reflns_limit_l_min 0
_diffrn_reflns_number 1056
_diffrn_reflns_theta_full 32.83
_diffrn_reflns_theta_max 32.83
_diffrn_reflns_theta_min 3.63
_diffrn_standards_decay_% 0
_diffrn_standards_interval_count 0
_diffrn_standards_interval_time 0
_diffrn_standards_number 0
_exptl_absorpt_coefficient_mu 11.12
_exptl_absorpt_correction_T_max 0.2883
_exptl_absorpt_correction_T_min 0.1788
_exptl_absorpt_correction_type numerical
_exptl_absorpt_process_details 'via equivalents using STOE X-SHAPE and X-RED (Stoe & Cie, 1996)'
_exptl_crystal_colour purple
_exptl_crystal_density_diffrn 4.167
_exptl_crystal_density_method 'not measured'
_exptl_crystal_description cuboid
_exptl_crystal_F_000 2575
_exptl_crystal_size_max 0.17
_exptl_crystal_size_mid 0.16
_exptl_crystal_size_min 0.11
_refine_diff_density_max 1.116
_refine_diff_density_min -2.039
_refine_ls_extinction_coef 0.000065(7)
_refine_ls_extinction_expression Fc^*^=kFc[1+0.001xFc^2^\l^3^/sin(2\q)]^-1/4^
_refine_ls_extinction_method SHELXL
_refine_ls_goodness_of_fit_ref 1.261
_refine_ls_hydrogen_treatment mixed
_refine_ls_matrix_type full
_refine_ls_number_parameters 48
_refine_ls_number_reflns 1056
_refine_ls_number_restraints 0
_refine_ls_restrained_S_all 1.261
_refine_ls_R_factor_all 0.0592
_refine_ls_R_factor_gt 0.0283
_refine_ls_shift/su_max 0.001
_refine_ls_shift/su_mean 0.000
_refine_ls_structure_factor_coef Fsqd
_refine_ls_weighting_details 'calc w=1/[\s^2^(Fo^2^)+(0.0000P)^2^+0.0000P] where P=(Fo^2^+2Fc^2^)/3'
_refine_ls_weighting_scheme calc
_refine_ls_wR_factor_gt 0.0414
_refine_ls_wR_factor_ref 0.0424
_reflns_number_gt 523
_reflns_number_total 1056
_reflns_threshold_expression >2sigma(I)
_cod_data_source_file na5017.cif
_cod_data_source_block bcso293
_cod_original_sg_symbol_H-M 'I 41/a c d'
_cod_database_code 2102629

loop_
_space_group_symop_operation_xyz
'x, y, z'
'-y+1/4, x+3/4, z+1/4'
'-x+1/2, -y, z+1/2'
'y+1/4, -x+1/4, z+3/4'
'-x, y, z+1/2'
'y+3/4, x+3/4, z+3/4'
'x+1/2, -y, z'
'-y+3/4, -x+1/4, z+1/4'
'x+1/2, y+1/2, z+1/2'
'-y+3/4, x+5/4, z+3/4'
'-x+1, -y+1/2, z+1'
'y+3/4, -x+3/4, z+5/4'
'-x+1/2, y+1/2, z+1'
'y+5/4, x+5/4, z+5/4'
'x+1, -y+1/2, z+1/2'
'-y+5/4, -x+3/4, z+3/4'
'-x, -y, -z'
'y-1/4, -x-3/4, -z-1/4'
'x-1/2, y, -z-1/2'
'-y-1/4, x-1/4, -z-3/4'
'x, -y, -z-1/2'
'-y-3/4, -x-3/4, -z-3/4'
'-x-1/2, y, -z'
'y-3/4, x-1/4, -z-1/4'
'-x+1/2, -y+1/2, -z+1/2'
'y+1/4, -x-1/4, -z+1/4'
'x, y+1/2, -z'
'-y+1/4, x+1/4, -z-1/4'
'x+1/2, -y+1/2, -z'
'-y-1/4, -x-1/4, -z-1/4'
'-x, y+1/2, -z+1/2'
'y-1/4, x+1/4, -z+1/4'

loop_
_atom_site_label
_atom_site_fract_x
_atom_site_fract_y
_atom_site_fract_z
_atom_site_U_iso_or_equiv
_atom_site_adp_type
_atom_site_calc_flag
_atom_site_refinement_flags
_atom_site_occupancy
_atom_site_type_symbol
Ba1 0.2500 0.98870(9) 0.5000 0.01258(12) Uani d S 1 Ba
Cu1 0.0000 0.2500 0.06374(3) 0.01012(16) Uani d S 1 Cu
Si1 0.27554(11) 0.7511(2) 0.8760(4) 0.0096(3) Uani d . 1 Si
O1 0.1916(9) 0.7218(11) 0.8166(4) 0.0139(17) Uani d . 1 O
O2 0.3725(8) 0.8786(8) 0.85939(16) 0.0226(10) Uani d . 1 O
O3 0.3075(9) 0.7813(11) 0.0639(5) 0.0139(17) Uani d . 1 O

loop_
_atom_site_aniso_label
_atom_site_aniso_U_11
_atom_site_aniso_U_22
_atom_site_aniso_U_33
_atom_site_aniso_U_12
_atom_site_aniso_U_13
_atom_site_aniso_U_23
Ba1 0.0132(5) 0.0120(4) 0.01251(15) 0.000 -0.0018(3) 0.000
Cu1 0.0089(15) 0.0092(16) 0.0123(3) 0.0000(6) 0.000 0.000
Si1 0.0078(6) 0.0069(5) 0.0140(6) 0.0002(10) -0.007(3) -0.0008(10)
O1 0.010(4) 0.016(3) 0.017(4) 0.005(4) 0.003(3) 0.002(4)
O2 0.016(4) 0.015(4) 0.037(3) -0.0024(14) -0.003(4) 0.002(4)
O3 0.008(3) 0.015(3) 0.019(4) -0.004(4) 0.002(3) 0.012(4)

loop_
_atom_type_symbol
_atom_type_description
_atom_type_scat_dispersion_real
_atom_type_scat_dispersion_imag
_atom_type_scat_source
Ba Ba -0.6130 2.2820 'International Tables Vol C Tables 4.2.6.8 and 6.1.1.4'
Cu Cu 0.2630 1.2660 'International Tables Vol C Tables 4.2.6.8 and 6.1.1.4'
Si Si 0.0720 0.0710 'International Tables Vol C Tables 4.2.6.8 and 6.1.1.4'
O O 0.0080 0.0060 'International Tables Vol C Tables 4.2.6.8 and 6.1.1.4'

loop_
_geom_angle_atom_site_label_1
_geom_angle_atom_site_label_2
_geom_angle_atom_site_label_3
_geom_angle_site_symmetry_1
_geom_angle_site_symmetry_3
_geom_angle
O1 Ba1 O1 20_667 6_454 160.0(4)
O1 Ba1 O3 20_667 3_575 105.0(3)
O1 Ba1 O3 6_454 3_575 91.63(11)
O1 Ba1 O3 20_667 21_576 91.64(11)
O1 Ba1 O3 6_454 21_576 105.0(3)
O3 Ba1 O3 3_575 21_576 67.8(5)
O1 Ba1 O2 20_667 22_777 79.2(3)
O1 Ba1 O2 6_454 22_777 93.2(3)
O3 Ba1 O2 3_575 22_777 145.8(3)
O3 Ba1 O2 21_576 22_777 78.3(3)
O1 Ba1 O2 20_667 4_464 93.2(3)
O1 Ba1 O2 6_454 4_464 79.2(3)
O3 Ba1 O2 3_575 4_464 78.3(3)
O3 Ba1 O2 21_576 4_464 145.8(3)
O2 Ba1 O2 22_777 4_464 135.8(3)
O1 Ba1 O3 20_667 25_565 56.27(19)
O1 Ba1 O3 6_454 25_565 104.7(3)
O3 Ba1 O3 3_575 25_565 157.0(3)
O3 Ba1 O3 21_576 25_565 121.3(4)
O2 Ba1 O3 22_777 25_565 50.7(3)
O2 Ba1 O3 4_464 25_565 88.9(2)
O1 Ba1 O3 20_667 15_465 104.7(3)
O1 Ba1 O3 6_454 15_465 56.27(19)
O3 Ba1 O3 3_575 15_465 121.3(4)
O3 Ba1 O3 21_576 15_465 157.0(3)
O2 Ba1 O3 22_777 15_465 88.9(2)
O2 Ba1 O3 4_464 15_465 50.7(3)
O3 Ba1 O3 25_565 15_465 59.6(4)
O1 Ba1 O1 20_667 22_777 119.0(3)
O1 Ba1 O1 6_454 22_777 65.8(3)
O3 Ba1 O1 3_575 22_777 103.8(3)
O3 Ba1 O1 21_576 22_777 53.36(17)
O2 Ba1 O1 22_777 22_777 49.0(3)
O2 Ba1 O1 4_464 22_777 144.9(2)
O3 Ba1 O1 25_565 22_777 97.64(10)
O3 Ba1 O1 15_465 22_777 104.0(3)
O1 Ba1 O1 20_667 4_464 65.8(3)
O1 Ba1 O1 6_454 4_464 119.0(3)
O3 Ba1 O1 3_575 4_464 53.36(17)
O3 Ba1 O1 21_576 4_464 103.8(3)
O2 Ba1 O1 22_777 4_464 144.9(2)
O2 Ba1 O1 4_464 4_464 49.0(3)
O3 Ba1 O1 25_565 4_464 104.0(3)
O3 Ba1 O1 15_465 4_464 97.64(10)
O1 Ba1 O1 22_777 4_464 155.1(3)
O1 Ba1 O2 20_667 3_574 46.4(3)
O1 Ba1 O2 6_454 3_574 144.7(3)
O3 Ba1 O2 3_575 3_574 94.4(2)
O3 Ba1 O2 21_576 3_574 47.0(3)
O2 Ba1 O2 22_777 3_574 63.56(13)
O2 Ba1 O2 4_464 3_574 136.04(9)
O3 Ba1 O2 25_565 3_574 81.6(2)
O3 Ba1 O2 15_465 3_574 141.2(2)
O1 Ba1 O2 22_777 3_574 79.0(2)
O1 Ba1 O2 4_464 3_574 91.9(2)
O1 Ba1 O2 20_667 21_577 144.7(3)
O1 Ba1 O2 6_454 21_577 46.4(3)
O3 Ba1 O2 3_575 21_577 47.0(3)
O3 Ba1 O2 21_576 21_577 94.4(3)
O2 Ba1 O2 22_777 21_577 136.04(9)
O2 Ba1 O2 4_464 21_577 63.56(13)
O3 Ba1 O2 25_565 21_577 141.2(2)
O3 Ba1 O2 15_465 21_577 81.6(2)
O1 Ba1 O2 22_777 21_577 91.9(2)
O1 Ba1 O2 4_464 21_577 79.0(2)
O2 Ba1 O2 3_574 21_577 137.2(3)
O1 Cu1 O1 14_343 8_554 176.2(6)
O1 Cu1 O3 14_343 7_465 90.9(6)
O1 Cu1 O3 8_554 7_465 89.1(6)
O1 Cu1 O3 14_343 13_544 89.1(6)
O1 Cu1 O3 8_554 13_544 90.9(6)
O3 Cu1 O3 7_465 13_544 179.8(6)
O1 Cu1 O1 14_343 27_546 98.1(4)
O1 Cu1 O1 8_554 27_546 78.7(5)
O3 Cu1 O1 7_465 27_546 123.8(4)
O3 Cu1 O1 13_544 27_546 56.0(3)
O1 Cu1 O1 14_343 17_566 78.7(5)
O1 Cu1 O1 8_554 17_566 98.1(4)
O3 Cu1 O1 7_465 17_566 56.0(3)
O3 Cu1 O1 13_544 17_566 123.8(4)
O1 Cu1 O1 27_546 17_566 71.6(3)
O1 Cu1 O3 14_343 26_465 54.6(3)
O1 Cu1 O3 8_554 26_465 121.6(4)
O3 Cu1 O3 7_465 26_465 100.5(4)
O3 Cu1 O3 13_544 26_465 79.3(5)
O1 Cu1 O3 27_546 26_465 48.2(3)
O1 Cu1 O3 17_566 26_465 49.0(3)
O1 Cu1 O3 14_343 20_656 121.6(4)
O1 Cu1 O3 8_554 20_656 54.6(3)
O3 Cu1 O3 7_465 20_656 79.3(5)
O3 Cu1 O3 13_544 20_656 100.5(4)
O1 Cu1 O3 27_546 20_656 49.0(3)
O1 Cu1 O3 17_566 20_656 48.2(3)
O3 Cu1 O3 26_465 20_656 70.8(3)
O1 Cu1 Ba1 14_343 3_564 137.8(3)
O1 Cu1 Ba1 8_554 3_564 44.3(3)
O3 Cu1 Ba1 7_465 3_564 123.9(3)
O3 Cu1 Ba1 13_544 3_564 56.2(3)
O1 Cu1 Ba1 27_546 3_564 82.49(18)
O1 Cu1 Ba1 17_566 3_564 138.70(19)
O3 Cu1 Ba1 26_465 3_564 127.90(17)
O3 Cu1 Ba1 20_656 3_564 90.53(15)
O1 Cu1 Ba1 14_343 9_444 44.3(3)
O1 Cu1 Ba1 8_554 9_444 137.8(3)
O3 Cu1 Ba1 7_465 9_444 56.2(3)
O3 Cu1 Ba1 13_544 9_444 123.9(3)
O1 Cu1 Ba1 27_546 9_444 138.70(19)
O1 Cu1 Ba1 17_566 9_444 82.49(18)
O3 Cu1 Ba1 26_465 9_444 90.53(15)
O3 Cu1 Ba1 20_656 9_444 127.90(17)
Ba1 Cu1 Ba1 3_564 9_444 135.03(2)
O1 Cu1 Ba1 14_343 19_546 125.7(3)
O1 Cu1 Ba1 8_554 19_546 56.0(3)
O3 Cu1 Ba1 7_465 19_546 42.1(3)
O3 Cu1 Ba1 13_544 19_546 138.0(3)
O1 Cu1 Ba1 27_546 19_546 127.82(19)
O1 Cu1 Ba1 17_566 19_546 89.07(17)
O3 Cu1 Ba1 26_465 19_546 138.04(19)
O3 Cu1 Ba1 20_656 19_546 81.74(19)
Ba1 Cu1 Ba1 3_564 19_546 81.962(8)
Ba1 Cu1 Ba1 9_444 19_546 81.861(8)
O1 Cu1 Ba1 14_343 25_565 56.0(3)
O1 Cu1 Ba1 8_554 25_565 125.7(3)
O3 Cu1 Ba1 7_465 25_565 138.0(3)
O3 Cu1 Ba1 13_544 25_565 42.1(3)
O1 Cu1 Ba1 27_546 25_565 89.07(17)
O1 Cu1 Ba1 17_566 25_565 127.82(19)
O3 Cu1 Ba1 26_465 25_565 81.74(19)
O3 Cu1 Ba1 20_656 25_565 138.04(19)
Ba1 Cu1 Ba1 3_564 25_565 81.861(8)
Ba1 Cu1 Ba1 9_444 25_565 81.962(8)
Ba1 Cu1 Ba1 19_546 25_565 136.83(2)
O1 Si1 O3 . 23_656 117.4(2)
O1 Si1 O2 . 28_657 109.2(5)
O3 Si1 O2 23_656 28_657 106.4(6)
O1 Si1 O2 . . 105.2(6)
O3 Si1 O2 23_656 . 110.4(5)
O2 Si1 O2 28_657 . 108.0(3)
O1 Si1 O1 . 30_667 80.2(4)
O3 Si1 O1 23_656 30_667 54.1(4)
O2 Si1 O1 28_657 30_667 84.6(3)
O2 Si1 O1 . 30_667 163.2(3)
O1 Si1 O3 . 4_465 52.1(4)
O3 Si1 O3 23_656 4_465 82.4(5)
O2 Si1 O3 28_657 4_465 160.8(4)
O2 Si1 O3 . 4_465 83.9(3)
O1 Si1 O3 30_667 4_465 87.23(9)
O1 Si1 Ba1 . 25_566 118.3(4)
O3 Si1 Ba1 23_656 25_566 56.9(5)
O2 Si1 Ba1 28_657 25_566 51.5(3)
O2 Si1 Ba1 . 25_566 135.8(3)
O1 Si1 Ba1 30_667 25_566 44.94(18)
O3 Si1 Ba1 4_465 25_566 128.8(2)
O1 Si1 O2 . 18_577 128.7(5)
O3 Si1 O2 23_656 18_577 110.3(4)
O2 Si1 O2 28_657 18_577 72.4(2)
O2 Si1 O2 . 18_577 37.48(16)
O1 Si1 O2 30_667 18_577 147.4(3)
O3 Si1 O2 4_465 18_577 121.3(2)
Ba1 Si1 O2 25_566 18_577 102.60(17)
O1 Si1 O2 . 11_564 110.1(4)
O3 Si1 O2 23_656 11_564 128.9(5)
O2 Si1 O2 28_657 11_564 37.12(16)
O2 Si1 O2 . 11_564 72.2(2)
O1 Si1 O2 30_667 11_564 121.6(2)
O3 Si1 O2 4_465 11_564 145.4(3)
Ba1 Si1 O2 25_566 11_564 85.16(13)
O2 Si1 O2 18_577 11_564 41.27(6)
O1 Si1 Ba1 . 2_655 58.4(5)
O3 Si1 Ba1 23_656 2_655 119.0(4)
O2 Si1 Ba1 28_657 2_655 133.7(4)
O2 Si1 Ba1 . 2_655 48.7(3)
O1 Si1 Ba1 30_667 2_655 129.24(19)
O3 Si1 Ba1 4_465 2_655 45.08(18)
Ba1 Si1 Ba1 25_566 2_655 173.83(4)
O2 Si1 Ba1 18_577 2_655 83.05(14)
O2 Si1 Ba1 11_564 2_655 100.83(17)
O1 Si1 Ba1 . 26_466 37.7(4)
O3 Si1 Ba1 23_656 26_466 134.2(4)
O2 Si1 Ba1 28_657 26_466 71.7(2)
O2 Si1 Ba1 . 26_466 113.6(4)
O1 Si1 Ba1 30_667 26_466 80.59(17)
O3 Si1 Ba1 4_465 26_466 89.8(2)
Ba1 Si1 Ba1 25_566 26_466 97.21(6)
O2 Si1 Ba1 18_577 26_466 112.18(17)
O2 Si1 Ba1 11_564 26_466 77.85(15)
Ba1 Si1 Ba1 2_655 26_466 82.76(17)
O1 Si1 O1 . 24_567 87.4(4)
O3 Si1 O1 23_656 24_567 38.1(5)
O2 Si1 O1 28_657 24_567 142.4(4)
O2 Si1 O1 . 24_567 99.2(2)
O1 Si1 O1 30_667 24_567 64.8(3)
O3 Si1 O1 4_465 24_567 44.34(14)
Ba1 Si1 O1 25_566 24_567 90.9(2)
O2 Si1 O1 18_577 24_567 123.4(2)
O2 Si1 O1 11_564 24_567 161.8(3)
Ba1 Si1 O1 2_655 24_567 83.88(15)
Ba1 Si1 O1 26_466 24_567 120.31(18)
Si1 O1 Cu1 . 6_455 121.3(6)
Si1 O1 Ba1 . 26_466 121.1(5)
Cu1 O1 Ba1 6_455 26_466 105.8(4)
Si1 O1 Ba1 . 2_655 96.6(5)
Cu1 O1 Ba1 6_455 2_655 94.2(4)
Ba1 O1 Ba1 26_466 2_655 114.2(3)
Ba1 O1 O1 2_655 25_566 49.4(3)
Si1 O1 Cu1 . 17_566 67.2(4)
Cu1 O1 Cu1 6_455 17_566 56.1(2)
Ba1 O1 Cu1 26_466 17_566 128.1(4)
Ba1 O1 Cu1 2_655 17_566 115.2(3)
Si1 O1 Si1 . 30_667 96.6(5)
Cu1 O1 Si1 6_455 30_667 63.7(3)
Ba1 O1 Si1 26_466 30_667 73.3(3)
Ba1 O1 Si1 2_655 30_667 157.8(3)
Cu1 O1 Si1 17_566 30_667 54.91(18)
Si1 O2 Si1 18_577 . 150.7(3)
Si1 O2 Ba1 18_577 2_655 102.8(4)
Si1 O2 Ba1 . 2_655 106.6(4)
Si1 O3 Cu1 23_656 13_554 118.7(6)
Si1 O3 Ba1 23_656 3_574 118.8(5)
Cu1 O3 Ba1 13_554 3_574 109.7(4)
Ba1 O3 O3 3_574 23_655 56.1(2)
Si1 O3 Ba1 23_656 25_565 97.3(5)
Cu1 O3 Ba1 13_554 25_565 92.4(4)
Ba1 O3 Ba1 3_574 25_565 116.3(3)
Si1 O3 Cu1 23_656 26_565 66.1(4)
Cu1 O3 Cu1 13_554 26_565 54.7(2)
Ba1 O3 Cu1 3_574 26_565 128.2(4)
Ba1 O3 Cu1 25_565 26_565 113.6(3)
Si1 O3 Si1 23_656 2_654 94.7(5)
Cu1 O3 Si1 13_554 2_654 63.9(3)
Ba1 O3 Si1 3_574 2_654 74.5(3)
Ba1 O3 Si1 25_565 2_654 156.4(3)
Cu1 O3 Si1 26_565 2_654 53.91(18)

loop_
_geom_bond_atom_site_label_1
_geom_bond_atom_site_label_2
_geom_bond_site_symmetry_2
_geom_bond_distance
Ba1 O1 20_667 2.719(10)
Ba1 O1 6_454 2.719(10)
Ba1 O3 3_575 2.773(10)
Ba1 O3 21_576 2.773(10)
Ba1 O2 22_777 2.959(4)
Ba1 O2 4_464 2.959(4)
Ba1 O3 25_565 3.114(12)
Ba1 O3 15_465 3.114(12)
Ba1 O1 22_777 3.237(11)
Ba1 O1 4_464 3.237(11)
Ba1 O2 3_574 3.640(4)
Ba1 O2 21_577 3.640(4)
Cu1 O1 14_343 1.939(9)
Cu1 O1 8_554 1.939(9)
Cu1 O3 7_465 1.952(9)
Cu1 O3 13_544 1.952(9)
Cu1 O1 27_546 3.314(10)
Cu1 O1 17_566 3.314(10)
Cu1 O3 26_465 3.372(10)
Cu1 O3 20_656 3.372(10)
Cu1 Ba1 3_564 3.7444(8)
Cu1 Ba1 9_444 3.7444(8)
Cu1 Ba1 19_546 3.8926(9)
Cu1 Ba1 25_565 3.8926(9)
Si1 O1 . 1.605(13)
Si1 O3 23_656 1.614(13)
Si1 O2 28_657 1.638(11)
Si1 O2 . 1.646(11)
Si1 O1 30_667 3.392(11)
Si1 O3 4_465 3.405(11)
Si1 Ba1 25_566 3.685(7)
Si1 O2 18_577 3.767(6)
Si1 O2 11_564 3.773(6)
Si1 Ba1 2_655 3.774(7)
Si1 Ba1 26_466 3.804(7)
Si1 O1 24_567 3.813(11)
O1 Cu1 6_455 1.939(9)
O1 O2 . 2.582(14)
O1 O2 28_657 2.644(13)
O1 Ba1 26_466 2.719(10)
O1 O3 4_465 2.731(15)
O1 O3 23_656 2.750(5)
O1 O3 10_545 2.772(16)
O1 Ba1 2_655 3.237(11)
O1 O1 25_566 3.26(2)
O1 Cu1 17_566 3.314(10)
O1 Si1 30_667 3.392(11)
O2 Si1 18_577 1.638(11)
O2 O3 6_455 2.604(13)
O2 O1 18_577 2.644(13)
O2 O2 18_577 2.657(6)
O2 O2 28_657 2.657(6)
O2 O3 23_656 2.677(13)
O2 Ba1 2_655 2.959(4)
O2 O2 24_567 3.523(9)
O2 O3 4_465 3.622(13)
O2 O1 13_554 3.624(13)
O3 Si1 23_656 1.614(13)
O3 Cu1 13_554 1.952(9)
O3 O2 14_343 2.604(13)
O3 O2 23_656 2.677(13)
O3 O1 2_654 2.731(15)
O3 O1 23_656 2.750(5)
O3 O1 12_453 2.772(16)
O3 Ba1 3_574 2.773(10)
O3 O3 23_655 3.09(2)
O3 Ba1 25_565 3.114(12)
O3 Cu1 26_565 3.372(10)
O3 Si1 2_654 3.405(11)

loop_
_cod_related_entry_id
_cod_related_entry_database
_cod_related_entry_code
1 AMCSD 0018747
